data_2020593
loop_
_publ_author_name
'Nguyen Thi Thanh, Chi'
'Pham Van, Thong'
'Le Thi Hong, Hai'
'Van Meervelt, Luc'

_publ_section_title
;
 Crystallization experiments with the dinuclear chelate ring complex
 di-\m-chlorido-bis[(\h^2^-2-allyl-4-methoxy-5-{[(propan-2-yloxy)carbonyl]methoxy}phenyl-\k<i>C</i>^1^)platinum(II)]
;
_journal_issue 10
_journal_name_full 'Acta Crystallographica Section C'
_journal_page_first 758
_journal_page_last 764
_journal_paper_doi 10.1107/S2053229616015151
_journal_volume 72
_journal_year 2016
_chemical_formula_iupac '[Pt2 (C15 H19 O4)2 Cl2]'
_chemical_formula_moiety 'C30 H38 Cl2 O8 Pt2'
_chemical_formula_sum 'C30 H38 Cl2 O8 Pt2'
_chemical_formula_weight 987.66
_chemical_name_systematic
Di-\m-chlorido-bis[(\h^2^-2-allyl-4-methoxy-5-{[(propan-2-yloxy)carbonyl]methoxy}phenyl-\k<i>C</i>^1^)platinum(II)]
_space_group_crystal_system monoclinic
_space_group_IT_number 14
_space_group_name_Hall '-P 2yn'
_space_group_name_H-M_alt 'P 1 21/n 1'
_symmetry_space_group_name_Hall '-P 2yn'
_symmetry_space_group_name_H-M 'P 1 21/n 1'
_atom_sites_solution_hydrogens geom
_atom_sites_solution_primary direct
_cell_angle_alpha 90
_cell_angle_beta 104.815(3)
_cell_angle_gamma 90
_cell_formula_units_Z 2
_cell_length_a 13.5600(3)
_cell_length_b 7.98332(19)
_cell_length_c 15.8057(4)
_cell_measurement_reflns_used 18257
_cell_measurement_temperature 200.00(10)
_cell_measurement_theta_max 28.9110
_cell_measurement_theta_min 3.4170
_cell_volume 1654.15(7)
_computing_cell_refinement
;
CrysAlis PRO (Rigaku Oxford Diffraction, 2015)
;
_computing_data_collection
;
CrysAlis PRO (Rigaku Oxford Diffraction, 2015)
;
_computing_data_reduction
;
CrysAlis PRO (Rigaku Oxford Diffraction, 2015)
;
_computing_molecular_graphics
;
OLEX2 (Dolomanov <i>et al.</i>,  2009)
;
_computing_publication_material
;
OLEX2 (Dolomanov <i>et al.</i>,  2009)
;
_computing_structure_refinement
;
SHELXL2015 (Sheldrick, 2015)
;
_computing_structure_solution
;
SHELXS97 (Sheldrick, 2008)
;
_diffrn_ambient_temperature 200.00(10)
_diffrn_detector_area_resol_mean 15.9631
_diffrn_measured_fraction_theta_full 0.998
_diffrn_measured_fraction_theta_max 0.998
_diffrn_measurement_device_type 'Agilent SuperNova (single source at offset, Eos detector)'
_diffrn_measurement_method '\w scans'
_diffrn_radiation_monochromator mirror
_diffrn_radiation_type MoK\a
_diffrn_radiation_wavelength 0.71073
_diffrn_reflns_av_R_equivalents 0.0273
_diffrn_reflns_limit_h_max 16
_diffrn_reflns_limit_h_min -16
_diffrn_reflns_limit_k_max 9
_diffrn_reflns_limit_k_min -9
_diffrn_reflns_limit_l_max 19
_diffrn_reflns_limit_l_min -19
_diffrn_reflns_number 32760
_diffrn_reflns_theta_full 25.000
_diffrn_reflns_theta_max 26.366
_diffrn_reflns_theta_min 2.879
_exptl_absorpt_coefficient_mu 8.655
_exptl_absorpt_correction_T_max 1.00000
_exptl_absorpt_correction_T_min 0.54218
_exptl_absorpt_correction_type multi-scan
_exptl_absorpt_process_details
;
(CrysAlis PRO; Rigaku Oxford Diffraction, 2015)
;
_exptl_crystal_colour yellow
_exptl_crystal_density_diffrn 1.983
_exptl_crystal_description block
_exptl_crystal_F_000 944
_exptl_crystal_size_max 0.21
_exptl_crystal_size_mid 0.07
_exptl_crystal_size_min 0.05
_refine_diff_density_max 0.659
_refine_diff_density_min -0.321
_refine_ls_extinction_method none
_refine_ls_goodness_of_fit_ref 1.082
_refine_ls_hydrogen_treatment constr
_refine_ls_matrix_type full
_refine_ls_number_parameters 193
_refine_ls_number_reflns 3368
_refine_ls_number_restraints 0
_refine_ls_restrained_S_all 1.082
_refine_ls_R_factor_all 0.0183
_refine_ls_R_factor_gt 0.0154
_refine_ls_shift/su_max 0.001
_refine_ls_shift/su_mean 0.000
_refine_ls_structure_factor_coef Fsqd
_refine_ls_weighting_details 'w=1/[\s^2^(Fo^2^)+(0.0155P)^2^+1.4928P] where P=(Fo^2^+2Fc^2^)/3'
_refine_ls_weighting_scheme calc
_refine_ls_wR_factor_gt 0.0358
_refine_ls_wR_factor_ref 0.0371
_reflns_number_gt 3107
_reflns_number_total 3368
_reflns_threshold_expression 'I > 2\s(I)'
_cod_data_source_file sk3638sup1.cif
_cod_data_source_block I
_cod_database_code 2020593
_shelx_space_group_comment
;
The symmetry employed for this shelxl refinement is uniquely defined
by the following loop, which should always be used as a source of
symmetry information in preference to the above space-group names.
They are only intended as comments.
;

loop_
_space_group_symop_operation_xyz
'x, y, z'
'-x+1/2, y+1/2, -z+1/2'
'-x, -y, -z'
'x-1/2, -y-1/2, z-1/2'

loop_
_atom_site_type_symbol
_atom_site_label
_atom_site_fract_x
_atom_site_fract_y
_atom_site_fract_z
_atom_site_U_iso_or_equiv
_atom_site_adp_type
_atom_site_calc_flag
_atom_site_occupancy
Pt Pt1 0.06825(2) 0.63620(2) 0.08285(2) 0.02999(4) Uani d 1
Cl Cl1 -0.02626(6) 0.38782(9) 0.07869(5) 0.03904(17) Uani d 1
O O1 0.01296(17) 0.5844(3) 0.41263(14) 0.0503(6) Uani d 1
C C1 0.1027(2) 0.6554(3) 0.21281(18) 0.0307(6) Uani d 1
O O2 0.05762(18) 0.2519(4) 0.40238(19) 0.0701(8) Uani d 1
C C2 0.0395(2) 0.6040(4) 0.26528(19) 0.0347(6) Uani d 1
H H2 -0.0247 0.5542 0.2392 0.042 Uiso calc 1
O O3 -0.10704(18) 0.1958(3) 0.33764(17) 0.0563(6) Uani d 1
C C3 0.0702(2) 0.6254(3) 0.3550(2) 0.0360(7) Uani d 1
O O4 0.18747(17) 0.7136(3) 0.48295(13) 0.0483(6) Uani d 1
C C4 0.1646(2) 0.6996(4) 0.39382(19) 0.0362(6) Uani d 1
C C5 0.2274(2) 0.7497(4) 0.3420(2) 0.0380(7) Uani d 1
H H5 0.2915 0.7999 0.3681 0.046 Uiso calc 1
C C6 0.1970(2) 0.7268(4) 0.2517(2) 0.0358(6) Uani d 1
C C7 0.2650(2) 0.7654(4) 0.1919(2) 0.0419(7) Uani d 1
H H7A 0.3043 0.8688 0.2120 0.050 Uiso calc 1
H H7B 0.3139 0.6725 0.1942 0.050 Uiso calc 1
C C8 0.2018(2) 0.7884(4) 0.0993(2) 0.0400(7) Uani d 1
H H8 0.2391 0.7791 0.0525 0.048 Uiso calc 1
C C9 0.1145(3) 0.8878(4) 0.0797(2) 0.0477(8) Uani d 1
H H9A 0.0973 0.9429 0.0217 0.057 Uiso calc 1
H H9B 0.1042 0.9609 0.1273 0.057 Uiso calc 1
C C10 -0.0677(2) 0.4687(4) 0.3849(2) 0.0413(7) Uani d 1
H H10A -0.1117 0.5049 0.3277 0.050 Uiso calc 1
H H10B -0.1099 0.4676 0.4276 0.050 Uiso calc 1
C C11 -0.0287(2) 0.2947(5) 0.3763(2) 0.0461(8) Uani d 1
C C12 -0.0847(4) 0.0230(5) 0.3190(3) 0.0775(13) Uani d 1
H H12 -0.0158 -0.0134 0.3542 0.093 Uiso calc 1
C C13 -0.1678(5) -0.0850(6) 0.3355(5) 0.134(3) Uani d 1
H H13A -0.1613 -0.0916 0.3986 0.201 Uiso calc 1
H H13B -0.1625 -0.1976 0.3124 0.201 Uiso calc 1
H H13C -0.2342 -0.0365 0.3064 0.201 Uiso calc 1
C C14 -0.0936(6) 0.0161(7) 0.2205(4) 0.136(3) Uani d 1
H H14A -0.1590 0.0643 0.1887 0.204 Uiso calc 1
H H14B -0.0897 -0.1007 0.2025 0.204 Uiso calc 1
H H14C -0.0377 0.0802 0.2073 0.204 Uiso calc 1
C C15 0.2803(3) 0.7966(5) 0.5240(2) 0.0550(9) Uani d 1
H H15A 0.3378 0.7348 0.5123 0.083 Uiso calc 1
H H15B 0.2878 0.8015 0.5873 0.083 Uiso calc 1
H H15C 0.2791 0.9106 0.5008 0.083 Uiso calc 1

loop_
_atom_site_aniso_label
_atom_site_aniso_U_11
_atom_site_aniso_U_22
_atom_site_aniso_U_33
_atom_site_aniso_U_12
_atom_site_aniso_U_13
_atom_site_aniso_U_23
Pt1 0.02253(6) 0.03176(7) 0.03563(7) -0.00193(4) 0.00735(4) 0.00490(4)
Cl1 0.0372(4) 0.0423(4) 0.0355(4) -0.0121(3) 0.0054(3) 0.0075(3)
O1 0.0415(13) 0.0714(15) 0.0446(12) -0.0268(12) 0.0230(10) -0.0142(11)
C1 0.0232(13) 0.0320(14) 0.0380(15) -0.0001(11) 0.0098(11) 0.0006(11)
O2 0.0339(13) 0.083(2) 0.097(2) 0.0068(13) 0.0237(13) 0.0267(16)
C2 0.0229(13) 0.0390(16) 0.0431(16) -0.0067(12) 0.0098(12) -0.0015(13)
O3 0.0429(13) 0.0445(13) 0.0797(17) 0.0042(11) 0.0125(12) -0.0072(13)
C3 0.0313(15) 0.0381(16) 0.0443(17) -0.0086(12) 0.0198(13) -0.0040(12)
O4 0.0456(13) 0.0639(15) 0.0391(12) -0.0266(11) 0.0175(10) -0.0136(11)
C4 0.0348(15) 0.0379(16) 0.0376(16) -0.0074(13) 0.0121(12) -0.0072(13)
C5 0.0303(15) 0.0408(16) 0.0445(17) -0.0131(12) 0.0128(13) -0.0061(13)
C6 0.0305(15) 0.0336(15) 0.0464(17) -0.0070(12) 0.0157(13) 0.0005(13)
C7 0.0327(16) 0.0519(19) 0.0440(17) -0.0132(14) 0.0149(13) -0.0044(14)
C8 0.0342(16) 0.0415(17) 0.0467(17) -0.0156(14) 0.0146(13) 0.0028(14)
C9 0.057(2) 0.0331(17) 0.053(2) -0.0100(15) 0.0142(16) 0.0042(14)
C10 0.0290(15) 0.0538(19) 0.0456(17) -0.0110(14) 0.0178(13) -0.0023(15)
C11 0.0325(17) 0.060(2) 0.0518(19) -0.0018(15) 0.0208(14) 0.0126(16)
C12 0.074(3) 0.046(2) 0.122(4) 0.015(2) 0.042(3) 0.002(2)
C13 0.133(6) 0.049(3) 0.238(8) 0.004(3) 0.080(6) 0.001(4)
C14 0.200(7) 0.081(4) 0.142(6) 0.046(4) 0.073(5) -0.018(4)
C15 0.047(2) 0.074(2) 0.0447(19) -0.0268(18) 0.0130(15) -0.0189(18)

loop_
_atom_type_symbol
_atom_type_description
_atom_type_scat_dispersion_real
_atom_type_scat_dispersion_imag
_atom_type_scat_source
C C 0.0033 0.0016 'International Tables Vol C Tables 4.2.6.8 and 6.1.1.4'
H H 0.0000 0.0000 'International Tables Vol C Tables 4.2.6.8 and 6.1.1.4'
O O 0.0106 0.0060 'International Tables Vol C Tables 4.2.6.8 and 6.1.1.4'
Cl Cl 0.1484 0.1585 'International Tables Vol C Tables 4.2.6.8 and 6.1.1.4'
Pt Pt -1.7033 8.3905 'International Tables Vol C Tables 4.2.6.8 and 6.1.1.4'

loop_
_geom_angle_atom_site_label_1
_geom_angle_atom_site_label_2
_geom_angle_atom_site_label_3
_geom_angle_site_symmetry_3
_geom_angle
Cl1 Pt1 Cl1 3_565 85.76(2)
C1 Pt1 Cl1 . 94.37(8)
C1 Pt1 Cl1 3_565 179.74(8)
C1 Pt1 C8 . 82.13(12)
C1 Pt1 C9 . 87.59(12)
C8 Pt1 Cl1 3_565 97.66(9)
C8 Pt1 Cl1 . 156.86(9)
C9 Pt1 Cl1 3_565 92.35(10)
C9 Pt1 Cl1 . 164.87(10)
C9 Pt1 C8 . 38.27(13)
Pt1 Cl1 Pt1 3_565 94.25(2)
C3 O1 C10 . 118.2(2)
C2 C1 Pt1 . 124.9(2)
C6 C1 Pt1 . 115.7(2)
C6 C1 C2 . 119.5(3)
C1 C2 H2 . 119.9
C3 C2 C1 . 120.2(3)
C3 C2 H2 . 119.9
C11 O3 C12 . 118.0(3)
O1 C3 C2 . 125.2(3)
O1 C3 C4 . 114.6(3)
C2 C3 C4 . 120.2(3)
C4 O4 C15 . 116.7(2)
O4 C4 C3 . 115.3(3)
O4 C4 C5 . 125.0(3)
C5 C4 C3 . 119.6(3)
C4 C5 H5 . 119.9
C4 C5 C6 . 120.2(3)
C6 C5 H5 . 119.9
C1 C6 C5 . 120.2(3)
C1 C6 C7 . 116.5(3)
C5 C6 C7 . 123.1(3)
C6 C7 H7A . 109.6
C6 C7 H7B . 109.6
H7A C7 H7B . 108.1
C8 C7 C6 . 110.3(2)
C8 C7 H7A . 109.6
C8 C7 H7B . 109.6
Pt1 C8 H8 . 116.1
C7 C8 Pt1 . 107.57(19)
C7 C8 H8 . 116.1
C9 C8 Pt1 . 69.60(17)
C9 C8 C7 . 121.6(3)
C9 C8 H8 . 116.1
Pt1 C9 H9A . 116.4
Pt1 C9 H9B . 116.4
C8 C9 Pt1 . 72.14(17)
C8 C9 H9A . 116.4
C8 C9 H9B . 116.4
H9A C9 H9B . 113.4
O1 C10 H10A . 109.3
O1 C10 H10B . 109.3
O1 C10 C11 . 111.7(3)
H10A C10 H10B . 107.9
C11 C10 H10A . 109.3
C11 C10 H10B . 109.3
O2 C11 O3 . 125.8(4)
O2 C11 C10 . 124.9(3)
O3 C11 C10 . 109.2(3)
O3 C12 H12 . 112.0
O3 C12 C13 . 107.8(4)
O3 C12 C14 . 105.8(4)
C13 C12 H12 . 112.0
C13 C12 C14 . 106.9(5)
C14 C12 H12 . 112.0
C12 C13 H13A . 109.5
C12 C13 H13B . 109.5
C12 C13 H13C . 109.5
H13A C13 H13B . 109.5
H13A C13 H13C . 109.5
H13B C13 H13C . 109.5
C12 C14 H14A . 109.5
C12 C14 H14B . 109.5
C12 C14 H14C . 109.5
H14A C14 H14B . 109.5
H14A C14 H14C . 109.5
H14B C14 H14C . 109.5
O4 C15 H15A . 109.5
O4 C15 H15B . 109.5
O4 C15 H15C . 109.5
H15A C15 H15B . 109.5
H15A C15 H15C . 109.5
H15B C15 H15C . 109.5

loop_
_geom_bond_atom_site_label_1
_geom_bond_atom_site_label_2
_geom_bond_site_symmetry_2
_geom_bond_distance
Pt1 Cl1 . 2.3527(7)
Pt1 Cl1 3_565 2.4773(7)
Pt1 C1 . 1.993(3)
Pt1 C8 . 2.141(3)
Pt1 C9 . 2.108(3)
Cl1 Pt1 3_565 2.4773(7)
O1 C3 . 1.379(3)
O1 C10 . 1.413(3)
C1 C2 . 1.397(4)
C1 C6 . 1.391(4)
O2 C11 . 1.188(4)
C2 H2 . 0.9500
C2 C3 . 1.382(4)
O3 C11 . 1.339(4)
O3 C12 . 1.459(5)
C3 C4 . 1.401(4)
O4 C4 . 1.368(3)
O4 C15 . 1.424(4)
C4 C5 . 1.383(4)
C5 H5 . 0.9500
C5 C6 . 1.394(4)
C6 C7 . 1.510(4)
C7 H7A . 0.9900
C7 H7B . 0.9900
C7 C8 . 1.507(4)
C8 H8 . 1.0000
C8 C9 . 1.393(5)
C9 H9A . 0.9900
C9 H9B . 0.9900
C10 H10A . 0.9900
C10 H10B . 0.9900
C10 C11 . 1.505(5)
C12 H12 . 1.0000
C12 C13 . 1.494(7)
C12 C14 . 1.531(7)
C13 H13A . 0.9800
C13 H13B . 0.9800
C13 H13C . 0.9800
C14 H14A . 0.9800
C14 H14B . 0.9800
C14 H14C . 0.9800
C15 H15A . 0.9800
C15 H15B . 0.9800
C15 H15C . 0.9800

loop_
_geom_hbond_atom_site_label_D
_geom_hbond_atom_site_label_H
_geom_hbond_atom_site_label_A
_geom_hbond_site_symmetry_D
_geom_hbond_site_symmetry_H
_geom_hbond_site_symmetry_A
_geom_hbond_distance_DH
_geom_hbond_distance_HA
_geom_hbond_distance_DA
_geom_hbond_angle_DHA
_geom_hbond_publ_flag
C10 H10B O1 1_555 1_555 3_566 0.99 2.57 3.124(4) 116 yes
C10 H10B O4 1_555 1_555 3_566 0.99 2.44 3.294(4) 144 yes
C7 H7A <i>Cg</i>1 1_555 1_555 2_555 0.99 2.63 3.554(3) 155 yes

loop_
_geom_torsion_atom_site_label_1
_geom_torsion_atom_site_label_2
_geom_torsion_atom_site_label_3
_geom_torsion_atom_site_label_4
_geom_torsion
Pt1 C1 C2 C3 -179.0(2)
Pt1 C1 C6 C5 178.5(2)
Pt1 C1 C6 C7 -5.5(3)
O1 C3 C4 O4 2.7(4)
O1 C3 C4 C5 -178.4(3)
O1 C10 C11 O2 11.3(5)
O1 C10 C11 O3 -170.8(3)
C1 C2 C3 O1 177.8(3)
C1 C2 C3 C4 0.3(4)
C1 C6 C7 C8 24.5(4)
C2 C1 C6 C5 -1.2(4)
C2 C1 C6 C7 174.8(3)
C2 C3 C4 O4 -179.6(3)
C2 C3 C4 C5 -0.7(5)
C3 O1 C10 C11 69.7(4)
C3 C4 C5 C6 0.1(5)
O4 C4 C5 C6 178.9(3)
C4 C5 C6 C1 0.9(5)
C4 C5 C6 C7 -174.9(3)
C5 C6 C7 C8 -159.6(3)
C6 C1 C2 C3 0.6(4)
C6 C7 C8 Pt1 -29.7(3)
C6 C7 C8 C9 46.8(4)
C7 C8 C9 Pt1 -98.6(3)
C10 O1 C3 C2 20.1(5)
C10 O1 C3 C4 -162.3(3)
C11 O3 C12 C13 142.0(4)
C11 O3 C12 C14 -103.9(5)
C12 O3 C11 O2 -5.3(5)
C12 O3 C11 C10 176.9(3)
C15 O4 C4 C3 -176.7(3)
C15 O4 C4 C5 4.4(5)

_cod_database_fobs_code 2020593
